data_2207947
loop_
_publ_author_name
'Jun-De Xing'
'Guo-Yi Bai'
'Tao Zeng'
'Jiang-Sheng Li'

_publ_section_title
;
 4-Methyl-<i>N</i>-(3-nitrophenyl)benzenesulfonamide
;
_journal_coeditor_code YA6269
_journal_issue 1
_journal_name_full 'Acta Crystallographica Section E'
_journal_page_first o79
_journal_page_last o80
_journal_paper_doi 10.1107/S1600536805039395
_journal_volume 62
_journal_year 2006
_chemical_formula_iupac 'C13 H12 N2 O4 S'
_chemical_formula_moiety 'C13 H12 N2 O4 S'
_chemical_formula_sum 'C13 H12 N2 O4 S'
_chemical_formula_weight 292.31
_chemical_name_systematic
;
4-Methyl-N-(3-nitrophenyl)benzenesulfonamide
;
_space_group_IT_number 14
_symmetry_cell_setting monoclinic
_symmetry_space_group_name_Hall '-P 2yn'
_symmetry_space_group_name_H-M 'P 1 21/n 1'
_atom_sites_solution_hydrogens geom
_atom_sites_solution_primary direct
_atom_sites_solution_secondary difmap
_cell_angle_alpha 90.00
_cell_angle_beta 101.66(3)
_cell_angle_gamma 90.00
_cell_formula_units_Z 4
_cell_length_a 12.766(3)
_cell_length_b 7.7327(15)
_cell_length_c 13.550(3)
_cell_measurement_reflns_used 10604
_cell_measurement_temperature 293(2)
_cell_measurement_theta_max 27.5
_cell_measurement_theta_min 3.0
_cell_volume 1310.0(5)
_computing_cell_refinement RAPID-AUTO
_computing_data_collection 'RAPID-AUTO (Rigaku, 1997)'
_computing_data_reduction RAPID-AUTO
_computing_molecular_graphics 'please supply'
_computing_publication_material SHELXL97
_computing_structure_refinement 'SHELXL97 (Sheldrick, 1997)'
_computing_structure_solution 'SHELXS97 (Sheldrick, 1997)'
_diffrn_ambient_temperature 293(2)
_diffrn_measured_fraction_theta_full 0.999
_diffrn_measured_fraction_theta_max 0.999
_diffrn_measurement_device_type 'Rigaku R-AXIS RAPID'
_diffrn_measurement_method oscillation
_diffrn_radiation_monochromator graphite
_diffrn_radiation_source 'rotating anode'
_diffrn_radiation_type MoK\a
_diffrn_radiation_wavelength 0.71073
_diffrn_reflns_av_R_equivalents 0.029
_diffrn_reflns_av_sigmaI/netI 0.023
_diffrn_reflns_limit_h_max 16
_diffrn_reflns_limit_h_min -16
_diffrn_reflns_limit_k_max 9
_diffrn_reflns_limit_k_min -10
_diffrn_reflns_limit_l_max 16
_diffrn_reflns_limit_l_min -17
_diffrn_reflns_number 12545
_diffrn_reflns_theta_full 27.5
_diffrn_reflns_theta_max 27.5
_diffrn_reflns_theta_min 3.0
_diffrn_standards_decay_% 0
_diffrn_standards_interval_count 0
_diffrn_standards_number 0
_exptl_absorpt_coefficient_mu 0.26
_exptl_absorpt_correction_T_max 0.981
_exptl_absorpt_correction_T_min 0.928
_exptl_absorpt_correction_type multi-scan
_exptl_absorpt_process_details '(ABSCOR; Higashi, 1995)'
_exptl_crystal_colour 'light yellow'
_exptl_crystal_density_diffrn 1.482
_exptl_crystal_density_method 'not measured'
_exptl_crystal_description block
_exptl_crystal_F_000 608
_exptl_crystal_size_max 0.29
_exptl_crystal_size_mid 0.15
_exptl_crystal_size_min 0.07
_refine_diff_density_max 0.39
_refine_diff_density_min -0.44
_refine_ls_extinction_method none
_refine_ls_goodness_of_fit_ref 1.01
_refine_ls_hydrogen_treatment constr
_refine_ls_matrix_type full
_refine_ls_number_parameters 181
_refine_ls_number_reflns 2997
_refine_ls_number_restraints 0
_refine_ls_restrained_S_all 1.01
_refine_ls_R_factor_all 0.050
_refine_ls_R_factor_gt 0.043
_refine_ls_shift/su_max 0.005
_refine_ls_shift/su_mean 0.001
_refine_ls_structure_factor_coef Fsqd
_refine_ls_weighting_details 'calc w=1/[\s^2^(Fo^2^)+(0.1119P)^2^+0.1885P] where P=(Fo^2^+2Fc^2^)/3'
_refine_ls_weighting_scheme calc
_refine_ls_wR_factor_gt 0.139
_refine_ls_wR_factor_ref 0.147
_reflns_number_gt 2519
_reflns_number_total 2997
_reflns_threshold_expression I>2\s(I)
_cod_data_source_file ya6269.cif
_cod_data_source_block I
_cod_depositor_comments
;
The following automatic conversions were performed:
'_geom_bond_publ_flag' value 'YES' changed to 'yes' according to
'/home/saulius/struct/CIF-dictionaries/cif_core.dic' dictionary named
'cif_core.dic' version 2.4.1 from 2010-06-29 (8
times).

'_geom_angle_publ_flag' value 'YES' changed to 'yes' according to
'/home/saulius/struct/CIF-dictionaries/cif_core.dic' dictionary named
'cif_core.dic' version 2.4.1 from 2010-06-29 (7
times).

'_geom_torsion_publ_flag' value 'YES' changed to 'yes' according
to '/home/saulius/struct/CIF-dictionaries/cif_core.dic' dictionary named
'cif_core.dic' version 2.4.1 from 2010-06-29 (3 times).

Automatic conversion script
Id: cif_fix_enum 1527 2010-12-29 10:47:43Z saulius 

The following automatic conversions were performed:

'_geom_bond_publ_flag' value 'YES' changed to 'yes' according to
/home/saulius/struct/CIF-dictionaries/cif_core.dic dictionary named
'cif_core.dic' version 2.4.1 from 2010-06-29 (8
times).

'_geom_angle_publ_flag' value 'YES' changed to 'yes'
according to /home/saulius/struct/CIF-dictionaries/cif_core.dic
dictionary named 'cif_core.dic' version 2.4.1 from 2010-06-29 (7
times).

'_geom_torsion_publ_flag' value 'YES' changed to 'yes'
according to /home/saulius/struct/CIF-dictionaries/cif_core.dic
dictionary named 'cif_core.dic' version 2.4.1 from 2010-06-29 (3
times).

Automatic conversion script
Id: cif_fix_values 1715 2011-07-08 13:25:40Z adriana 
;
_cod_original_sg_symbol_Hall '-p 2yn'
_cod_original_sg_symbol_H-M 'P 21/n'
_cod_database_code 2207947
_cod_database_fobs_code 2207947

loop_
_symmetry_equiv_pos_as_xyz
'x, y, z'
'-x+1/2, y+1/2, -z+1/2'
'-x, -y, -z'
'x-1/2, -y-1/2, z-1/2'

loop_
_atom_site_label
_atom_site_fract_x
_atom_site_fract_y
_atom_site_fract_z
_atom_site_U_iso_or_equiv
_atom_site_adp_type
_atom_site_calc_flag
_atom_site_refinement_flags
_atom_site_occupancy
_atom_site_type_symbol
S1 0.46196(3) 0.09564(5) 0.71566(3) 0.03250(17) Uani d . 1 S
N1 0.62332(12) 0.2537(2) 1.10913(11) 0.0371(4) Uani d . 1 N
N2 0.37809(11) 0.1468(2) 0.78721(11) 0.0362(3) Uani d . 1 N
H2A 0.3114 0.1298 0.7622 0.043 Uiso calc R 1 H
O1 0.69094(11) 0.1694(2) 1.07943(12) 0.0545(4) Uani d . 1 O
O2 0.64034(13) 0.3258(2) 1.19147(11) 0.0551(4) Uani d . 1 O
O3 0.39586(12) 0.02293(18) 0.62717(10) 0.0447(4) Uani d . 1 O
O4 0.54622(11) -0.00586(18) 0.77295(11) 0.0426(3) Uani d . 1 O
C1 0.32062(14) 0.2970(2) 0.92168(15) 0.0376(4) Uani d . 1 C
H1A 0.2535 0.3070 0.8799 0.045 Uiso calc R 1 H
C2 0.33747(16) 0.3626(3) 1.01826(16) 0.0436(4) Uani d . 1 C
H2B 0.2815 0.4164 1.0407 0.052 Uiso calc R 1 H
C3 0.43667(15) 0.3495(3) 1.08235(14) 0.0383(4) Uani d . 1 C
H3A 0.4487 0.3923 1.1478 0.046 Uiso calc R 1 H
C4 0.51683(13) 0.2697(2) 1.04410(13) 0.0309(4) Uani d . 1 C
C5 0.50296(13) 0.2018(2) 0.94798(13) 0.0312(4) Uani d . 1 C
H5A 0.5592 0.1483 0.9256 0.037 Uiso calc R 1 H
C6 0.40289(13) 0.2159(2) 0.88594(12) 0.0302(3) Uani d . 1 C
C7 0.51791(13) 0.2911(2) 0.68361(12) 0.0303(3) Uani d . 1 C
C8 0.62626(15) 0.2973(3) 0.68341(17) 0.0440(5) Uani d . 1 C
H8A 0.6694 0.2013 0.7026 0.053 Uiso calc R 1 H
C9 0.66956(16) 0.4490(3) 0.65409(18) 0.0476(5) Uani d . 1 C
H9A 0.7422 0.4537 0.6535 0.057 Uiso calc R 1 H
C10 0.60665(17) 0.5932(2) 0.62576(14) 0.0378(4) Uani d . 1 C
C11 0.49822(16) 0.5831(2) 0.62596(15) 0.0393(4) Uani d . 1 C
H11A 0.4549 0.6788 0.6066 0.047 Uiso calc R 1 H
C12 0.45353(15) 0.4328(2) 0.65451(14) 0.0362(4) Uani d . 1 C
H12A 0.3807 0.4275 0.6541 0.043 Uiso calc R 1 H
C13 0.6542(2) 0.7581(3) 0.59509(17) 0.0517(5) Uani d . 1 C
H13A 0.5989 0.8433 0.5772 0.077 Uiso calc R 1 H
H13B 0.6865 0.7360 0.5382 0.077 Uiso calc R 1 H
H13C 0.7075 0.8002 0.6503 0.077 Uiso calc R 1 H

loop_
_atom_site_aniso_label
_atom_site_aniso_U_11
_atom_site_aniso_U_22
_atom_site_aniso_U_33
_atom_site_aniso_U_12
_atom_site_aniso_U_13
_atom_site_aniso_U_23
S1 0.0320(3) 0.0331(3) 0.0306(3) -0.00429(14) 0.00219(18) -0.00011(14)
N1 0.0305(8) 0.0457(9) 0.0323(8) -0.0044(6) -0.0005(6) 0.0065(6)
N2 0.0232(7) 0.0518(9) 0.0315(7) -0.0046(6) 0.0002(5) 0.0014(6)
O1 0.0289(7) 0.0811(11) 0.0494(9) 0.0104(7) -0.0017(6) -0.0003(8)
O2 0.0443(8) 0.0788(11) 0.0359(8) -0.0020(8) -0.0071(6) -0.0086(7)
O3 0.0502(8) 0.0446(7) 0.0360(7) -0.0143(6) 0.0009(6) -0.0056(6)
O4 0.0407(7) 0.0405(7) 0.0451(8) 0.0066(5) 0.0054(6) 0.0052(5)
C1 0.0248(8) 0.0424(9) 0.0434(10) 0.0036(6) 0.0014(7) 0.0056(7)
C2 0.0338(9) 0.0500(11) 0.0476(11) 0.0091(8) 0.0097(8) 0.0004(8)
C3 0.0380(9) 0.0419(9) 0.0345(9) 0.0009(7) 0.0064(7) 0.0010(7)
C4 0.0257(8) 0.0336(8) 0.0312(8) -0.0029(6) 0.0005(6) 0.0068(6)
C5 0.0242(8) 0.0363(8) 0.0323(8) 0.0000(6) 0.0040(6) 0.0035(6)
C6 0.0269(8) 0.0321(8) 0.0301(8) -0.0023(6) 0.0026(6) 0.0063(6)
C7 0.0283(8) 0.0336(8) 0.0279(7) -0.0049(6) 0.0031(6) -0.0025(6)
C8 0.0288(9) 0.0430(10) 0.0591(12) 0.0017(7) 0.0066(8) 0.0057(8)
C9 0.0315(10) 0.0522(11) 0.0602(13) -0.0073(8) 0.0118(9) 0.0009(10)
C10 0.0438(10) 0.0411(10) 0.0292(8) -0.0106(7) 0.0090(7) -0.0033(6)
C11 0.0396(10) 0.0358(9) 0.0414(10) 0.0009(7) 0.0052(8) -0.0004(7)
C12 0.0285(8) 0.0379(9) 0.0421(10) -0.0008(6) 0.0067(7) -0.0018(7)
C13 0.0626(14) 0.0488(12) 0.0465(11) -0.0170(10) 0.0181(10) -0.0004(9)

loop_
_atom_type_symbol
_atom_type_description
_atom_type_scat_dispersion_real
_atom_type_scat_dispersion_imag
_atom_type_scat_source
C C 0.0033 0.0016 'International Tables Vol C Tables 4.2.6.8 and 6.1.1.4'
H H 0.0000 0.0000 'International Tables Vol C Tables 4.2.6.8 and 6.1.1.4'
N N 0.0061 0.0033 'International Tables Vol C Tables 4.2.6.8 and 6.1.1.4'
O O 0.0106 0.0060 'International Tables Vol C Tables 4.2.6.8 and 6.1.1.4'
S S 0.1246 0.1234 'International Tables Vol C Tables 4.2.6.8 and 6.1.1.4'

loop_
_geom_angle_atom_site_label_1
_geom_angle_atom_site_label_2
_geom_angle_atom_site_label_3
_geom_angle
_geom_angle_publ_flag
O4 S1 O3 119.37(9) yes
O4 S1 N2 108.83(8) yes
O3 S1 N2 104.23(9) yes
O4 S1 C7 107.87(9) yes
O3 S1 C7 109.24(8) yes
N2 S1 C7 106.61(8) yes
O1 N1 O2 122.59(16) yes
O1 N1 C4 118.73(15) ?
O2 N1 C4 118.68(16) ?
C6 N2 S1 127.20(12) ?
C6 N2 H2A 116.4 ?
S1 N2 H2A 116.4 ?
C2 C1 C6 120.80(17) ?
C2 C1 H1A 119.6 ?
C6 C1 H1A 119.6 ?
C1 C2 C3 120.98(17) ?
C1 C2 H2B 119.5 ?
C3 C2 H2B 119.5 ?
C4 C3 C2 116.70(17) ?
C4 C3 H3A 121.6 ?
C2 C3 H3A 121.6 ?
C3 C4 C5 124.01(16) ?
C3 C4 N1 118.58(16) ?
C5 C4 N1 117.41(15) ?
C4 C5 C6 117.99(16) ?
C4 C5 H5A 121.0 ?
C6 C5 H5A 121.0 ?
C5 C6 C1 119.52(16) ?
C5 C6 N2 123.16(16) ?
C1 C6 N2 117.29(16) ?
C12 C7 C8 120.64(16) ?
C12 C7 S1 120.27(13) ?
C8 C7 S1 119.01(14) ?
C7 C8 C9 119.05(18) ?
C7 C8 H8A 120.5 ?
C9 C8 H8A 120.5 ?
C10 C9 C8 121.22(18) ?
C10 C9 H9A 119.4 ?
C8 C9 H9A 119.4 ?
C9 C10 C11 118.55(17) ?
C9 C10 C13 121.04(19) ?
C11 C10 C13 120.41(19) ?
C12 C11 C10 121.07(17) ?
C12 C11 H11A 119.5 ?
C10 C11 H11A 119.5 ?
C7 C12 C11 119.46(17) ?
C7 C12 H12A 120.3 ?
C11 C12 H12A 120.3 ?
C10 C13 H13A 109.5 ?
C10 C13 H13B 109.5 ?
H13A C13 H13B 109.5 ?
C10 C13 H13C 109.5 ?
H13A C13 H13C 109.5 ?
H13B C13 H13C 109.5 ?

loop_
_geom_bond_atom_site_label_1
_geom_bond_atom_site_label_2
_geom_bond_distance
_geom_bond_publ_flag
S1 O4 1.4277(14) yes
S1 O3 1.4341(14) yes
S1 N2 1.6316(16) yes
S1 C7 1.7628(17) yes
N1 O1 1.213(2) yes
N1 O2 1.227(2) yes
N1 C4 1.468(2) yes
N2 C6 1.416(2) yes
N2 H2A 0.8600 ?
C1 C2 1.379(3) ?
C1 C6 1.392(2) ?
C1 H1A 0.9300 ?
C2 C3 1.387(3) ?
C2 H2B 0.9300 ?
C3 C4 1.382(3) ?
C3 H3A 0.9300 ?
C4 C5 1.382(2) ?
C5 C6 1.384(2) ?
C5 H5A 0.9300 ?
C7 C12 1.379(2) ?
C7 C8 1.385(2) ?
C8 C9 1.389(3) ?
C8 H8A 0.9300 ?
C9 C10 1.382(3) ?
C9 H9A 0.9300 ?
C10 C11 1.387(3) ?
C10 C13 1.506(3) ?
C11 C12 1.383(3) ?
C11 H11A 0.9300 ?
C12 H12A 0.9300 ?
C13 H13A 0.9600 ?
C13 H13B 0.9600 ?
C13 H13C 0.9600 ?

loop_
_geom_hbond_atom_site_label_D
_geom_hbond_atom_site_label_H
_geom_hbond_atom_site_label_A
_geom_hbond_site_symmetry_A
_geom_hbond_distance_DH
_geom_hbond_distance_HA
_geom_hbond_distance_DA
_geom_hbond_angle_DHA
N2 H2A O2 4_565 0.86 2.23 3.058(2) 162

loop_
_geom_torsion_atom_site_label_1
_geom_torsion_atom_site_label_2
_geom_torsion_atom_site_label_3
_geom_torsion_atom_site_label_4
_geom_torsion
_geom_torsion_publ_flag
O4 S1 N2 C6 48.29(18) ?
O3 S1 N2 C6 176.69(15) ?
C7 S1 N2 C6 -67.82(17) yes
C6 C1 C2 C3 0.0(3) ?
C1 C2 C3 C4 0.7(3) ?
C2 C3 C4 C5 -0.9(3) ?
C2 C3 C4 N1 179.71(17) ?
O1 N1 C4 C3 172.99(17) ?
O2 N1 C4 C3 -6.8(2) ?
O1 N1 C4 C5 -6.4(2) ?
O2 N1 C4 C5 173.78(16) ?
C3 C4 C5 C6 0.6(3) ?
N1 C4 C5 C6 179.92(14) ?
C4 C5 C6 C1 0.1(2) ?
C4 C5 C6 N2 -178.00(15) ?
C2 C1 C6 C5 -0.4(3) ?
C2 C1 C6 N2 177.87(17) ?
S1 N2 C6 C5 -20.5(3) ?
S1 N2 C6 C1 161.38(14) yes
O4 S1 C7 C12 -161.13(14) ?
O3 S1 C7 C12 67.70(17) yes
N2 S1 C7 C12 -44.38(16) ?
O4 S1 C7 C8 21.97(17) ?
O3 S1 C7 C8 -109.20(16) ?
N2 S1 C7 C8 138.72(15) ?
C12 C7 C8 C9 0.4(3) ?
S1 C7 C8 C9 177.31(17) ?
C7 C8 C9 C10 0.3(3) ?
C8 C9 C10 C11 -0.8(3) ?
C8 C9 C10 C13 179.3(2) ?
C9 C10 C11 C12 0.5(3) ?
C13 C10 C11 C12 -179.61(18) ?
C8 C7 C12 C11 -0.7(3) ?
S1 C7 C12 C11 -177.56(14) ?
C10 C11 C12 C7 0.2(3) ?

loop_
_cod_related_entry_id
_cod_related_entry_database
_cod_related_entry_code
1 ChemSpider 226344
